data_4510929
loop_
_publ_author_name
'Mukherjee, Arijit'
'Grobelny, Pawel'
'Thakur, Tejender S.'
'Desiraju, Gautam R.'

_publ_section_title
;
 Polymorphs, Pseudopolymorphs, and Co-Crystals of Orcinol: Exploring the
 Structural Landscape with High Throughput Crystallography
;
_journal_issue 6
_journal_name_full 'Crystal Growth &amp; Design'
_journal_page_first 2637
_journal_paper_doi 10.1021/cg200361x
_journal_volume 11
_journal_year 2011
_chemical_compound_source 'see text'
_chemical_formula_moiety 'C7 H8 O2, 2(C8 H6 N2)'
_chemical_formula_sum 'C23 H20 N4 O2'
_chemical_formula_weight 384.43
_chemical_name_common Orcinol:Quinoxaline
_chemical_name_systematic ?
_space_group_IT_number 14
_symmetry_cell_setting monoclinic
_symmetry_Int_Tables_number 14
_symmetry_space_group_name_Hall '-P 2ybc'
_symmetry_space_group_name_H-M 'P 1 21/c 1'
_atom_sites_solution_hydrogens geom
_atom_sites_solution_primary direct
_atom_sites_solution_secondary difmap
_cell_angle_alpha 90
_cell_angle_beta 99.05(3)
_cell_angle_gamma 90
_cell_formula_units_Z 4
_cell_length_a 7.0702(14)
_cell_length_b 14.274(3)
_cell_length_c 19.730(4)
_cell_measurement_reflns_used 4220
_cell_measurement_temperature 150(2)
_cell_measurement_theta_max 27.5
_cell_measurement_theta_min 2.9
_cell_volume 1966.4(7)
_computing_cell_refinement
;
CrystalClear-SM Expert 2.0 rc14 (Rigaku, 2009)
;
_computing_data_collection
;
CrystalClear-SM Expert 2.0 rc14 (Rigaku, 2009)
;
_computing_data_reduction
;
CrystalClear-SM Expert 2.0 rc14 (Rigaku, 2009)
;
_computing_publication_material 'PLATON (Spek, 2003)'
_computing_structure_refinement 'SHELXL-97 (Sheldrick, 2008)'
_diffrn_ambient_temperature 150(2)
_diffrn_detector CCD
_diffrn_detector_area_resol_mean 13.6612
_diffrn_measured_fraction_theta_full 0.993
_diffrn_measured_fraction_theta_max 0.993
_diffrn_measurement_details
;
scan:
    Number of images: 180
               Slice: -60.0000 - 120.0000
         Image width: 1.0000
            Exp time: 16.0000
       Rotation axis: Omega
               Omega: 0.0000
                 Chi: 54.0000
                 Phi: 0.0000
                 XTD: 49.4524
              2theta: 29.5935
scan:
    Number of images: 180
               Slice: -60.0000 - 120.0000
         Image width: 1.0000
            Exp time: 16.0000
       Rotation axis: Omega
               Omega: 0.0000
                 Chi: 54.0000
                 Phi: 120.0000
                 XTD: 49.4524
              2theta: 29.5935
scan:
    Number of images: 180
               Slice: -60.0000 - 120.0000
         Image width: 1.0000
            Exp time: 16.0000
       Rotation axis: Omega
               Omega: 0.0000
                 Chi: 54.0000
                 Phi: 240.0000
                 XTD: 49.4524
              2theta: 29.5935

;
_diffrn_measurement_device
;
XtaLABmini: Fixed Chi 2 circle
;
_diffrn_measurement_device_type
;
Rigaku Mercury375R (2x2 bin mode)
;
_diffrn_measurement_method 'profile data from \w-scans'
_diffrn_measurement_specimen_support Fiber
_diffrn_orient_matrix_type d*Trek
_diffrn_orient_matrix_UB_11 -0.001722
_diffrn_orient_matrix_UB_12 0.140581
_diffrn_orient_matrix_UB_13 0.027320
_diffrn_orient_matrix_UB_21 -0.067057
_diffrn_orient_matrix_UB_22 0.003076
_diffrn_orient_matrix_UB_23 -0.020055
_diffrn_orient_matrix_UB_31 -0.014763
_diffrn_orient_matrix_UB_32 -0.001506
_diffrn_orient_matrix_UB_33 0.049130
_diffrn_radiation_monochromator 'Graphite Monochromator'
_diffrn_radiation_probe x-ray
_diffrn_radiation_type MoK\a
_diffrn_radiation_wavelength 0.71073
_diffrn_reflns_av_R_equivalents 0.071
_diffrn_reflns_av_unetI/netI 0.104
_diffrn_reflns_limit_h_max 9
_diffrn_reflns_limit_h_min -9
_diffrn_reflns_limit_k_max 18
_diffrn_reflns_limit_k_min -18
_diffrn_reflns_limit_l_max 25
_diffrn_reflns_limit_l_min -25
_diffrn_reflns_number 21295
_diffrn_reflns_reduction_process
;
;
_diffrn_reflns_theta_full 27.5
_diffrn_reflns_theta_max 27.5
_diffrn_reflns_theta_min 2.9
_diffrn_source 'Sealed Tube'
_diffrn_source_current 12.0
_diffrn_source_power 0.6
_diffrn_source_voltage 50.0
_exptl_absorpt_coefficient_mu 0.086
_exptl_absorpt_correction_T_max 0.9915
_exptl_absorpt_correction_T_min 0.9545
_exptl_absorpt_correction_type multi-scan
_exptl_absorpt_process_details 'Jacobson, R. (1998) Private communication'
_exptl_crystal_colour Colorless
_exptl_crystal_density_diffrn 1.299
_exptl_crystal_density_meas ?
_exptl_crystal_density_method 'Not Measured'
_exptl_crystal_description Chip
_exptl_crystal_F_000 808
_exptl_crystal_size_max 0.55
_exptl_crystal_size_mid 0.10
_exptl_crystal_size_min 0.10
_refine_diff_density_max 0.320
_refine_diff_density_min -0.270
_refine_diff_density_rms 0.075
_refine_ls_extinction_method none
_refine_ls_goodness_of_fit_ref 1.149
_refine_ls_hydrogen_treatment mixed
_refine_ls_matrix_type full
_refine_ls_number_parameters 342
_refine_ls_number_reflns 4510
_refine_ls_number_restraints 0
_refine_ls_restrained_S_all 1.149
_refine_ls_R_factor_all 0.1038
_refine_ls_R_factor_gt 0.0676
_refine_ls_shift/su_max 0.005
_refine_ls_shift/su_mean 0.001
_refine_ls_structure_factor_coef Fsqd
_refine_ls_weighting_details 'calc w=1/[\s^2^(Fo^2^)+(0.0732P)^2^+0.1370P] where P=(Fo^2^+2Fc^2^)/3'
_refine_ls_weighting_scheme calc
_refine_ls_wR_factor_gt 0.1562
_refine_ls_wR_factor_ref 0.1831
_reflns_number_gt 3160
_reflns_number_total 4510
_reflns_threshold_expression >2\s(I)
_cod_data_source_file 818162.cif
_cod_data_source_block datam
_cod_depositor_comments
;
The following automatic conversions were performed:

'_symmetry_cell_setting' value 'Monoclinic' changed to 'monoclinic'
according to
/usr/data/users/saulius/automatic-downloads/retrospective/ACS/lib/dictionaries/cif_core.dic
dictionary named 'cif_core.dic' version 2.4.2 from
2011-04-26.

'_exptl_absorpt_correction_type' value 'Multi-scan'
changed to 'multi-scan' according to
/usr/data/users/saulius/automatic-downloads/retrospective/ACS/lib/dictionaries/cif_core.dic
dictionary named 'cif_core.dic' version 2.4.2 from 2011-04-26.

Automatic conversion script
Id: cif_fix_values 2281 2013-09-26 08:29:07Z andrius 

The following automatic conversions were performed:

'_exptl_crystal_density_meas' value 'Not Measured' was changed to '?'
- the value is perceived as not measured.

Automatic conversion script
Id: cif_fix_values 3008 2015-01-20 13:52:24Z robertas 
;
_cod_original_sg_symbol_H-M 'P 21/c'
_cod_database_code 4510929

loop_
_symmetry_equiv_pos_site_id
_symmetry_equiv_pos_as_xyz
1 x,y,z
2 -x,1/2+y,1/2-z
3 -x,-y,-z
4 x,1/2-y,1/2+z

loop_
_atom_site_aniso_label
_atom_site_aniso_U_11
_atom_site_aniso_U_22
_atom_site_aniso_U_33
_atom_site_aniso_U_23
_atom_site_aniso_U_13
_atom_site_aniso_U_12
O1 0.0446(9) 0.0269(8) 0.0332(9) 0.0009(6) 0.0115(8) -0.0006(7)
O3 0.0712(13) 0.0285(9) 0.0480(11) -0.0030(8) 0.0268(10) -0.0072(8)
C1 0.0351(12) 0.0305(12) 0.0215(10) -0.0015(8) 0.0001(9) 0.0002(9)
C2 0.0371(12) 0.0315(12) 0.0268(11) -0.0027(9) 0.0089(10) 0.0002(9)
C3 0.0442(13) 0.0305(12) 0.0256(11) -0.0016(9) 0.0037(10) -0.0027(10)
C4 0.0430(13) 0.0308(13) 0.0288(12) -0.0073(9) 0.0008(10) 0.0070(10)
C5 0.0336(11) 0.0453(14) 0.0235(11) -0.0045(9) -0.0003(9) 0.0036(10)
C6 0.0362(12) 0.0381(13) 0.0249(11) -0.0002(9) 0.0069(9) -0.0029(10)
C7 0.0459(16) 0.061(2) 0.0453(16) -0.0115(15) 0.0146(13) 0.0069(14)
N1 0.0514(12) 0.0289(10) 0.0303(10) -0.0008(8) 0.0072(9) -0.0080(9)
N2 0.0361(11) 0.0333(11) 0.0661(16) -0.0026(10) 0.0126(11) -0.0017(9)
C8 0.0636(18) 0.0307(13) 0.0385(14) 0.0040(11) -0.0134(13) -0.0074(12)
C9 0.0333(13) 0.0318(13) 0.071(2) 0.0000(13) -0.0084(13) 0.0009(11)
C10 0.082(2) 0.0327(13) 0.0378(14) -0.0026(11) 0.0152(15) -0.0092(14)
C11 0.095(3) 0.0347(15) 0.0397(16) 0.0000(12) -0.0217(17) -0.0056(15)
C12 0.0514(17) 0.0357(15) 0.072(2) -0.0026(14) -0.0263(16) -0.0010(13)
C13 0.0324(12) 0.0320(13) 0.0622(18) -0.0049(12) 0.0042(12) -0.0037(10)
C14 0.0375(12) 0.0241(11) 0.0357(12) -0.0017(9) 0.0090(10) -0.0049(9)
C15 0.0315(11) 0.0234(10) 0.0326(12) -0.0020(9) 0.0019(9) -0.0045(8)
N3 0.0285(10) 0.0311(11) 0.0565(14) 0.0045(9) 0.0103(9) 0.0029(8)
N4 0.0381(11) 0.0288(10) 0.0364(11) 0.0025(8) 0.0095(9) 0.0005(8)
C16 0.0300(12) 0.0343(13) 0.0596(17) -0.0008(12) -0.0026(12) -0.0005(10)
C17 0.0438(14) 0.0319(13) 0.0394(14) -0.0007(10) 0.0001(11) -0.0020(10)
C18 0.0295(12) 0.0382(13) 0.0484(15) 0.0037(11) 0.0089(11) -0.0024(10)
C19 0.0377(13) 0.0382(14) 0.0513(16) 0.0049(11) -0.0060(12) -0.0016(11)
C20 0.0554(16) 0.0343(13) 0.0368(14) 0.0029(11) -0.0018(12) 0.0071(12)
C21 0.0496(14) 0.0300(12) 0.0383(13) 0.0051(10) 0.0156(12) 0.0107(11)
C22 0.0316(11) 0.0237(10) 0.0338(12) 0.0049(9) 0.0083(9) 0.0015(8)
C23 0.0286(11) 0.0243(10) 0.0367(12) 0.0069(9) 0.0103(9) 0.0025(8)

loop_
_atom_site_label
_atom_site_type_symbol
_atom_site_thermal_displace_type
_atom_site_fract_x
_atom_site_fract_y
_atom_site_fract_z
_atom_site_occupancy
_atom_site_U_iso_or_equiv
O1 O Uani 0.3583(2) 0.39504(11) 0.28480(8) 1.000 0.0343(5)
O3 O Uani 0.2215(3) 0.06991(12) 0.31999(9) 1.000 0.0474(6)
C1 C Uani 0.3889(3) 0.30142(16) 0.27619(10) 1.000 0.0295(7)
C2 C Uani 0.2813(3) 0.23360(16) 0.30302(11) 1.000 0.0314(7)
C3 C Uani 0.3218(3) 0.13921(16) 0.29367(11) 1.000 0.0336(7)
C4 C Uani 0.4658(3) 0.11335(18) 0.25727(11) 1.000 0.0347(7)
C5 C Uani 0.5719(3) 0.18154(18) 0.23016(11) 1.000 0.0347(7)
C6 C Uani 0.5333(3) 0.27599(17) 0.23915(11) 1.000 0.0328(7)
C7 C Uani 0.7338(4) 0.1537(3) 0.19249(16) 1.000 0.0499(10)
N1 N Uani 0.0041(3) 0.14244(13) 0.41824(10) 1.000 0.0368(6)
N2 N Uani -0.2582(3) 0.16003(14) 0.51171(13) 1.000 0.0447(7)
C8 C Uani -0.1722(4) 0.17371(18) 0.40004(14) 1.000 0.0466(9)
C9 C Uani -0.3022(4) 0.18240(18) 0.44707(16) 1.000 0.0472(9)
C10 C Uani -0.0149(5) 0.10366(18) 0.60173(14) 1.000 0.0502(9)
C11 C Uani 0.1693(5) 0.0743(2) 0.62314(16) 1.000 0.0599(12)
C12 C Uani 0.2989(4) 0.06734(19) 0.57711(18) 1.000 0.0569(10)
C13 C Uani 0.2447(4) 0.08870(17) 0.50978(16) 1.000 0.0426(8)
C14 C Uani -0.0760(3) 0.12817(15) 0.53197(12) 1.000 0.0321(7)
C15 C Uani 0.0560(3) 0.11988(15) 0.48611(11) 1.000 0.0295(6)
N3 N Uani 1.2065(3) -0.08834(14) 0.05105(11) 1.000 0.0383(7)
N4 N Uani 0.9067(3) -0.07542(13) 0.12918(10) 1.000 0.0340(6)
C16 C Uani 1.2330(4) -0.05816(17) 0.11430(15) 1.000 0.0423(8)
C17 C Uani 1.0836(4) -0.05188(17) 0.15404(13) 1.000 0.0391(8)
C18 C Uani 0.6833(3) -0.13128(17) 0.03226(14) 1.000 0.0384(8)
C19 C Uani 0.6497(4) -0.16364(18) -0.03341(14) 1.000 0.0438(8)
C20 C Uani 0.7987(4) -0.17050(17) -0.07239(14) 1.000 0.0431(8)
C21 C Uani 0.9814(4) -0.14498(16) -0.04455(13) 1.000 0.0384(8)
C22 C Uani 0.8708(3) -0.10546(15) 0.06234(11) 1.000 0.0294(6)
C23 C Uani 1.0222(3) -0.11204(15) 0.02358(11) 1.000 0.0293(6)
H1 H Uiso 0.263(4) 0.4058(19) 0.3128(14) 1.000 0.047(8)
H2 H Uiso 0.176(3) 0.2488(17) 0.3285(13) 1.000 0.036(6)
H3 H Uiso 0.145(4) 0.097(2) 0.3498(17) 1.000 0.073(10)
H4 H Uiso 0.491(3) 0.0522(18) 0.2511(12) 1.000 0.029(6)
H6 H Uiso 0.610(3) 0.3277(18) 0.2208(12) 1.000 0.034(6)
H7A H Uiso 0.784(5) 0.208(3) 0.1669(17) 1.000 0.079(11)
H7B H Uiso 0.707(5) 0.099(3) 0.1651(19) 1.000 0.086(12)
H7C H Uiso 0.851(6) 0.137(3) 0.227(2) 1.000 0.097(13)
H8 H Uiso -0.210(5) 0.192(2) 0.3520(18) 1.000 0.079(10)
H9 H Uiso -0.433(4) 0.210(2) 0.4309(14) 1.000 0.054(8)
H10 H Uiso -0.116(4) 0.107(2) 0.6319(15) 1.000 0.061(9)
H11 H Uiso 0.207(4) 0.056(2) 0.6731(16) 1.000 0.068(9)
H12 H Uiso 0.432(4) 0.044(2) 0.5944(16) 1.000 0.065(9)
H13 H Uiso 0.329(5) 0.080(2) 0.4756(18) 1.000 0.078(11)
H16 H Uiso 1.361(4) -0.041(2) 0.1372(14) 1.000 0.053(8)
H17 H Uiso 1.108(4) -0.030(2) 0.2035(16) 1.000 0.061(9)
H18 H Uiso 0.577(4) -0.125(2) 0.0579(15) 1.000 0.054(8)
H19 H Uiso 0.520(4) -0.184(2) -0.0527(15) 1.000 0.065(9)
H20 H Uiso 0.763(5) -0.196(2) -0.1203(17) 1.000 0.075(10)
H21 H Uiso 1.093(4) -0.149(2) -0.0710(15) 1.000 0.063(9)

loop_
_atom_type_symbol
_atom_type_description
_atom_type_scat_dispersion_real
_atom_type_scat_dispersion_imag
_atom_type_scat_source
O O 0.0106 0.0060 'International Tables Vol C Tables 4.2.6.8 and 6.1.1.4'
N N 0.0061 0.0033 'International Tables Vol C Tables 4.2.6.8 and 6.1.1.4'
H H 0.0000 0.0000 'International Tables Vol C Tables 4.2.6.8 and 6.1.1.4'
C C 0.0033 0.0016 'International Tables Vol C Tables 4.2.6.8 and 6.1.1.4'

loop_
_geom_angle_atom_site_label_1
_geom_angle_atom_site_label_2
_geom_angle_atom_site_label_3
_geom_angle
_geom_angle_publ_flag
C1 O1 H1 111.8(16) no
C3 O3 H3 108.9(17) no
C8 N1 C15 116.2(2) yes
C9 N2 C14 115.9(2) yes
C16 N3 C23 116.3(2) yes
C17 N4 C22 117.4(2) yes
O1 C1 C6 117.6(2) yes
C2 C1 C6 120.6(2) no
O1 C1 C2 121.83(19) yes
C1 C2 C3 119.2(2) no
O3 C3 C4 118.2(2) yes
O3 C3 C2 121.3(2) yes
C2 C3 C4 120.6(2) no
C3 C4 C5 120.0(2) no
C4 C5 C7 120.2(3) no
C6 C5 C7 119.7(2) no
C4 C5 C6 120.1(2) no
C1 C6 C5 119.6(2) no
C1 C2 H2 123.0(14) no
C3 C2 H2 117.8(14) no
C5 C4 H4 119.8(14) no
C3 C4 H4 120.3(14) no
C1 C6 H6 118.3(13) no
C5 C6 H6 122.1(13) no
H7A C7 H7C 102(3) no
H7B C7 H7C 105(3) no
H7A C7 H7B 113(3) no
C5 C7 H7A 113(2) no
C5 C7 H7C 110(2) no
C5 C7 H7B 113(2) no
N1 C8 C9 122.4(3) yes
N2 C9 C8 122.8(3) yes
C11 C10 C14 120.3(3) no
C10 C11 C12 120.8(3) no
C11 C12 C13 120.6(3) no
C12 C13 C15 120.0(3) no
C10 C14 C15 118.2(2) no
N2 C14 C10 119.7(2) yes
N2 C14 C15 122.1(2) yes
C13 C15 C14 120.1(2) no
N1 C15 C14 120.5(2) yes
N1 C15 C13 119.4(2) yes
C9 C8 H8 120(2) no
N1 C8 H8 117(2) no
N2 C9 H9 118.1(16) no
C8 C9 H9 119.1(16) no
C11 C10 H10 124.4(17) no
C14 C10 H10 115.3(17) no
C12 C11 H11 121.1(17) no
C10 C11 H11 118.1(17) no
C11 C12 H12 118.6(18) no
C13 C12 H12 120.7(18) no
C15 C13 H13 117(2) no
C12 C13 H13 123(2) no
N3 C16 C17 122.9(3) yes
N4 C17 C16 121.8(2) yes
C19 C18 C22 120.0(2) no
C18 C19 C20 120.8(3) no
C19 C20 C21 120.2(3) no
C20 C21 C23 120.6(2) no
N4 C22 C18 120.3(2) yes
N4 C22 C23 120.0(2) yes
C18 C22 C23 119.7(2) no
N3 C23 C21 119.8(2) yes
N3 C23 C22 121.5(2) yes
C21 C23 C22 118.6(2) no
N3 C16 H16 120.5(16) no
C17 C16 H16 116.5(16) no
N4 C17 H17 116.5(16) no
C16 C17 H17 121.7(16) no
C19 C18 H18 119.5(17) no
C22 C18 H18 120.5(17) no
C18 C19 H19 118.9(17) no
C20 C19 H19 120.3(17) no
C19 C20 H20 116(2) no
C21 C20 H20 124(2) no
C20 C21 H21 122.6(17) no
C23 C21 H21 116.8(17) no

loop_
_geom_bond_atom_site_label_1
_geom_bond_atom_site_label_2
_geom_bond_distance
_geom_bond_publ_flag
O1 C1 1.369(3) yes
O3 C3 1.366(3) yes
O1 H1 0.95(3) no
O3 H3 0.94(3) no
N1 C15 1.370(3) yes
N1 C8 1.320(4) yes
N2 C14 1.365(3) yes
N2 C9 1.304(4) yes
N3 C16 1.306(4) yes
N3 C23 1.373(3) yes
N4 C17 1.313(4) yes
N4 C22 1.372(3) yes
C1 C2 1.387(3) no
C1 C6 1.394(3) no
C2 C3 1.396(3) no
C3 C4 1.385(3) no
C4 C5 1.387(3) no
C5 C6 1.392(4) no
C5 C7 1.513(4) no
C2 H2 0.99(2) no
C4 H4 0.90(3) no
C6 H6 1.02(2) no
C7 H7C 1.02(4) no
C7 H7B 0.95(4) no
C7 H7A 1.02(4) no
C8 C9 1.411(4) no
C10 C14 1.420(4) no
C10 C11 1.370(5) no
C11 C12 1.391(5) no
C12 C13 1.358(5) no
C13 C15 1.414(4) no
C14 C15 1.403(3) no
C8 H8 0.98(3) no
C9 H9 1.01(3) no
C10 H10 1.00(3) no
C11 H11 1.01(3) no
C12 H12 1.01(3) no
C13 H13 0.98(4) no
C16 C17 1.414(4) no
C18 C19 1.361(4) no
C18 C22 1.414(3) no
C19 C20 1.402(4) no
C20 C21 1.371(4) no
C21 C23 1.410(3) no
C22 C23 1.413(3) no
C16 H16 0.98(3) no
C17 H17 1.01(3) no
C18 H18 0.97(3) no
C19 H19 0.98(3) no
C20 H20 1.01(3) no
C21 H21 1.01(3) no

loop_
_geom_contact_atom_site_label_1
_geom_contact_atom_site_label_2
_geom_contact_distance
_geom_contact_site_symmetry_2
_geom_contact_publ_flag
O1 N4 2.751(3) 2_655 no
O1 C16 3.309(3) 2_755 no
O1 C11 3.288(4) 4_554 no
O3 C10 3.372(3) 3_556 no
O3 N1 2.851(3) . no
O1 H4 2.63(2) 2_655 no
O1 H16 2.49(3) 2_755 no
O1 H11 2.40(3) 4_554 no
O3 H17 2.72(3) 1_455 no
O3 H10 2.84(3) 3_556 no
N1 O3 2.851(3) . no
N1 N2 2.825(3) . no
N1 C11 3.380(4) 3_556 no
N2 N1 2.825(3) . no
N2 C21 3.406(3) 2_655 no
N3 C9 3.341(3) 2_645 no
N3 N4 2.816(3) . no
N4 N3 2.816(3) . no
N4 O1 2.751(3) 2_645 no
N4 C2 3.398(3) 2_645 no
N1 H3 1.91(3) . no
N1 H2 2.76(2) . no
N3 H18 2.65(3) 1_655 no
N4 H1 1.80(3) 2_645 no
N4 H2 2.74(2) 2_645 no
C2 N4 3.398(3) 2_655 no
C4 C8 3.600(4) 1_655 no
C5 C8 3.551(4) 1_655 no
C8 C5 3.551(4) 1_455 no
C8 C4 3.600(4) 1_455 no
C8 C11 3.570(4) 3_556 no
C8 C23 3.499(3) 2_655 no
C9 C12 3.597(4) 3_556 no
C9 C23 3.536(4) 2_655 no
C9 N3 3.341(3) 2_655 no
C10 O3 3.372(3) 3_556 no
C11 C8 3.570(4) 3_556 no
C11 N1 3.380(4) 3_556 no
C11 O1 3.288(4) 4_555 no
C12 C9 3.597(4) 3_556 no
C13 C14 3.373(3) 3_556 no
C14 C21 3.308(3) 2_655 no
C14 C15 3.564(3) 3_556 no
C14 C13 3.373(3) 3_556 no
C14 C20 3.500(3) 2_655 no
C15 C21 3.572(3) 2_655 no
C15 C20 3.515(3) 2_655 no
C15 C15 3.574(3) 3_556 no
C15 C14 3.564(3) 3_556 no
C16 O1 3.309(3) 2_745 no
C16 C21 3.456(4) 3_755 no
C16 C20 3.366(4) 3_755 no
C17 C21 3.530(4) 3_755 no
C20 C15 3.515(3) 2_645 no
C20 C14 3.500(3) 2_645 no
C20 C16 3.366(4) 3_755 no
C21 C16 3.456(4) 3_755 no
C21 C17 3.530(4) 3_755 no
C21 C15 3.572(3) 2_645 no
C21 N2 3.406(3) 2_645 no
C21 C14 3.308(3) 2_645 no
C23 C9 3.536(4) 2_645 no
C23 C23 3.332(3) 3_755 no
C23 C8 3.499(3) 2_645 no
C1 H11 3.02(3) 4_554 no
C2 H9 2.99(3) 1_655 no
C4 H8 2.94(3) 1_655 no
C5 H20 2.96(3) 3_655 no
C5 H8 2.65(4) 1_655 no
C6 H8 2.90(3) 1_655 no
C7 H19 3.08(3) 3_655 no
C7 H21 2.86(3) 3_755 no
C8 H3 2.81(3) . no
C15 H3 2.88(3) . no
C16 H18 2.99(3) 1_655 no
C17 H1 2.70(3) 2_645 no
C18 H1 3.07(3) 2_645 no
C18 H9 3.03(3) 2_545 no
C22 H2 3.05(2) 2_645 no
C22 H1 2.78(3) 2_645 no
H1 C18 3.07(3) 2_655 no
H1 N4 1.80(3) 2_655 no
H1 C22 2.78(3) 2_655 no
H1 C17 2.70(3) 2_655 no
H1 H2 2.36(4) . no
H2 C22 3.05(2) 2_655 no
H2 N1 2.76(2) . no
H2 H1 2.36(4) . no
H2 H3 2.23(4) . no
H2 N4 2.74(2) 2_655 no
H3 C15 2.88(3) . no
H3 N1 1.91(3) . no
H3 C8 2.81(3) . no
H3 H2 2.23(4) . no
H4 O1 2.63(2) 2_645 no
H4 H7B 2.54(4) . no
H6 H7A 2.44(5) . no
H7A H6 2.44(5) . no
H7A H21 2.36(5) 3_755 no
H7B H4 2.54(4) . no
H8 C5 2.65(4) 1_455 no
H8 C6 2.90(3) 1_455 no
H8 C4 2.94(3) 1_455 no
H9 H18 2.59(4) 2_555 no
H9 C2 2.99(3) 1_455 no
H9 C18 3.03(3) 2_555 no
H10 O3 2.84(3) 3_556 no
H11 C1 3.02(3) 4_555 no
H11 O1 2.40(3) 4_555 no
H16 O1 2.49(3) 2_745 no
H17 O3 2.72(3) 1_655 no
H18 N3 2.65(3) 1_455 no
H18 C16 2.99(3) 1_455 no
H18 H9 2.59(4) 2_545 no
H19 C7 3.08(3) 3_655 no
H20 C5 2.96(3) 3_655 no
H21 C7 2.86(3) 3_755 no
H21 H7A 2.36(5) 3_755 no

loop_
_geom_hbond_atom_site_label_D
_geom_hbond_atom_site_label_H
_geom_hbond_atom_site_label_A
_geom_hbond_distance_DH
_geom_hbond_distance_HA
_geom_hbond_distance_DA
_geom_hbond_angle_DHA
_geom_hbond_site_symmetry_A
_geom_hbond_publ_flag
O1 H1 N4 0.95(3) 1.80(3) 2.751(3) 176(3) 2_655 yes
O3 H3 N1 0.94(3) 1.91(3) 2.851(3) 173(3) . yes
C11 H11 O1 1.01(3) 2.40(3) 3.288(4) 146(2) 4_555 yes
C16 H16 O1 0.98(3) 2.49(3) 3.309(3) 142(2) 2_745 yes

loop_
_geom_torsion_atom_site_label_1
_geom_torsion_atom_site_label_2
_geom_torsion_atom_site_label_3
_geom_torsion_atom_site_label_4
_geom_torsion
_geom_torsion_publ_flag
C8 N1 C15 C14 1.5(3) no
C15 N1 C8 C9 -0.9(4) no
C8 N1 C15 C13 -178.0(2) no
C9 N2 C14 C15 -0.1(3) no
C9 N2 C14 C10 179.0(2) no
C14 N2 C9 C8 0.7(4) no
C16 N3 C23 C22 -1.0(3) no
C23 N3 C16 C17 1.6(4) no
C16 N3 C23 C21 179.8(2) no
C17 N4 C22 C23 1.4(3) no
C17 N4 C22 C18 -179.6(2) no
C22 N4 C17 C16 -0.9(3) no
C2 C1 C6 C5 -1.2(3) no
O1 C1 C6 C5 178.83(19) no
C6 C1 C2 C3 1.3(3) no
O1 C1 C2 C3 -178.75(19) no
C1 C2 C3 C4 -0.9(3) no
C1 C2 C3 O3 179.1(2) no
O3 C3 C4 C5 -179.5(2) no
C2 C3 C4 C5 0.4(3) no
C3 C4 C5 C6 -0.3(3) no
C3 C4 C5 C7 177.9(2) no
C7 C5 C6 C1 -177.5(2) no
C4 C5 C6 C1 0.7(3) no
N1 C8 C9 N2 -0.2(4) no
C11 C10 C14 C15 1.1(4) no
C11 C10 C14 N2 -178.0(2) no
C14 C10 C11 C12 -0.5(4) no
C10 C11 C12 C13 -0.6(4) no
C11 C12 C13 C15 1.1(4) no
C12 C13 C15 C14 -0.5(4) no
C12 C13 C15 N1 179.1(2) no
N2 C14 C15 N1 -1.1(3) no
C10 C14 C15 C13 -0.6(3) no
C10 C14 C15 N1 179.9(2) no
N2 C14 C15 C13 178.5(2) no
N3 C16 C17 N4 -0.7(4) no
C19 C18 C22 C23 1.0(3) no
C19 C18 C22 N4 -178.1(2) no
C22 C18 C19 C20 -1.0(4) no
C18 C19 C20 C21 0.3(4) no
C19 C20 C21 C23 0.3(4) no
C20 C21 C23 C22 -0.3(3) no
C20 C21 C23 N3 178.9(2) no
N4 C22 C23 N3 -0.5(3) no
C18 C22 C23 C21 -0.3(3) no
N4 C22 C23 C21 178.7(2) no
C18 C22 C23 N3 -179.5(2) no
